data_4505923
loop_
_publ_author_name
'Huang, Fu-Ping'
'Zhang, Qian'
'Yu, Qing'
'Bian, He-Dong'
'Liang, Hong'
'Yan, Shi-Ping'
'Liao, Dai-Zheng'
'Cheng, Peng'

_publ_section_title
;
 Coordination Assemblies of CoII/NiII/ ZnII/CdIIwith Succinic Acid and
 Bent Connectors: Structural Diversity and Spin-Canted Antiferromagnetism
;
_journal_issue 4
_journal_name_full 'Crystal Growth &amp; Design'
_journal_page_first 1890
_journal_paper_doi 10.1021/cg201577w
_journal_volume 12
_journal_year 2012
_chemical_formula_sum 'C16 H19 Co N5 O7'
_chemical_formula_weight 452.29
_chemical_name_systematic
; 
 ? 
;
_space_group_IT_number 2
_symmetry_cell_setting triclinic
_symmetry_space_group_name_Hall '-P 1'
_symmetry_space_group_name_H-M 'P -1'
_atom_sites_solution_hydrogens geom
_atom_sites_solution_primary direct
_atom_sites_solution_secondary difmap
_audit_creation_method SHELXL-97
_cell_angle_alpha 85.47(3)
_cell_angle_beta 81.33(3)
_cell_angle_gamma 67.78(3)
_cell_formula_units_Z 2
_cell_length_a 8.4440(17)
_cell_length_b 10.685(2)
_cell_length_c 11.195(2)
_cell_measurement_temperature 293(2)
_cell_volume 924.1(4)
_computing_cell_refinement 'Bruker SMART'
_computing_data_collection 'Bruker SMART'
_computing_data_reduction 'Bruker SAINT'
_computing_molecular_graphics 'Bruker SHELXTL'
_computing_publication_material 'Bruker SHELXTL'
_computing_structure_refinement 'SHELXL-97 (Sheldrick, 1997)'
_computing_structure_solution 'SHELXS-97 (Sheldrick, 1990)'
_diffrn_ambient_temperature 293(2)
_diffrn_measured_fraction_theta_full 0.970
_diffrn_measured_fraction_theta_max 0.970
_diffrn_measurement_device_type 'CCD area detector'
_diffrn_measurement_method 'phi and omega scans'
_diffrn_radiation_monochromator graphite
_diffrn_radiation_source 'fine-focus sealed tube'
_diffrn_radiation_type MoK\a
_diffrn_radiation_wavelength 0.71073
_diffrn_reflns_av_R_equivalents 0.0314
_diffrn_reflns_av_sigmaI/netI 0.0590
_diffrn_reflns_limit_h_max 10
_diffrn_reflns_limit_h_min -9
_diffrn_reflns_limit_k_max 13
_diffrn_reflns_limit_k_min -13
_diffrn_reflns_limit_l_max 14
_diffrn_reflns_limit_l_min -14
_diffrn_reflns_number 6401
_diffrn_reflns_theta_full 27.48
_diffrn_reflns_theta_max 27.48
_diffrn_reflns_theta_min 3.01
_exptl_absorpt_coefficient_mu 0.981
_exptl_absorpt_correction_T_max 0.8958
_exptl_absorpt_correction_T_min 0.6315
_exptl_absorpt_correction_type multi-scan
_exptl_absorpt_process_details sadabs
_exptl_crystal_colour red
_exptl_crystal_density_diffrn 1.625
_exptl_crystal_density_method 'not measured'
_exptl_crystal_description block
_exptl_crystal_F_000 466
_exptl_crystal_size_max 0.54
_exptl_crystal_size_mid 0.42
_exptl_crystal_size_min 0.12
_refine_diff_density_max 0.338
_refine_diff_density_min -0.328
_refine_diff_density_rms 0.077
_refine_ls_extinction_method none
_refine_ls_goodness_of_fit_ref 1.060
_refine_ls_hydrogen_treatment mixed
_refine_ls_matrix_type full
_refine_ls_number_parameters 286
_refine_ls_number_reflns 4102
_refine_ls_number_restraints 21
_refine_ls_restrained_S_all 1.070
_refine_ls_R_factor_all 0.0865
_refine_ls_R_factor_gt 0.0646
_refine_ls_shift/su_max 0.001
_refine_ls_shift/su_mean 0.000
_refine_ls_structure_factor_coef Fsqd
_refine_ls_weighting_details 'calc w=1/[\s^2^(Fo^2^)+(0.0325P)^2^+2.0000P] where P=(Fo^2^+2Fc^2^)/3'
_refine_ls_weighting_scheme calc
_refine_ls_wR_factor_gt 0.1078
_refine_ls_wR_factor_ref 0.1148
_reflns_number_gt 3305
_reflns_number_total 4102
_reflns_threshold_expression >2sigma(I)
_cod_data_source_file cg201577w_si_003.cif
_cod_data_source_block aa
_cod_original_cell_volume 924.1(3)
_cod_original_sg_symbol_H-M p-1
_cod_database_code 4505923

loop_
_symmetry_equiv_pos_as_xyz
'x, y, z'
'-x, -y, -z'

loop_
_atom_site_label
_atom_site_type_symbol
_atom_site_fract_x
_atom_site_fract_y
_atom_site_fract_z
_atom_site_U_iso_or_equiv
_atom_site_adp_type
_atom_site_occupancy
_atom_site_symmetry_multiplicity
_atom_site_calc_flag
_atom_site_refinement_flags
Co1 Co 0.5000 0.5000 0.5000 0.01769(17) Uani 1 2 d S
Co2 Co 0.5000 1.0000 0.5000 0.01858(18) Uani 1 2 d S
C1 C 0.7332(5) 0.4683(4) 0.2555(3) 0.0249(8) Uani 1 1 d .
C2 C 0.8375(5) 0.5522(4) 0.2695(4) 0.0293(9) Uani 1 1 d .
H2A H 0.7898 0.6374 0.2258 0.035 Uiso 1 1 calc R
H2B H 0.9542 0.5058 0.2308 0.035 Uiso 1 1 calc R
C3 C 0.8469(5) 0.5834(4) 0.3985(3) 0.0231(8) Uani 1 1 d .
H3A H 0.8626 0.5026 0.4489 0.028 Uiso 1 1 calc R
H3B H 0.9469 0.6072 0.3986 0.028 Uiso 1 1 calc R
C4 C 0.6880(5) 0.6970(3) 0.4523(3) 0.0183(7) Uani 1 1 d .
C5 C 0.4611(5) 0.9314(4) 0.2451(3) 0.0289(9) Uani 1 1 d .
H5A H 0.5652 0.8620 0.2567 0.035 Uiso 1 1 calc R
C6 C 0.4009(5) 0.9395(4) 0.1360(3) 0.0296(9) Uani 1 1 d .
H6A H 0.4623 0.8769 0.0764 0.036 Uiso 1 1 calc R
C7 C 0.2466(5) 1.0432(4) 0.1170(3) 0.0216(8) Uani 1 1 d .
C8 C 0.1583(6) 1.1306(4) 0.2102(4) 0.0315(9) Uani 1 1 d .
H8A H 0.0529 1.1996 0.2013 0.038 Uiso 1 1 calc R
C9 C 0.2287(5) 1.1140(4) 0.3168(3) 0.0304(9) Uani 1 1 d .
H9A H 0.1684 1.1736 0.3788 0.037 Uiso 1 1 calc R
C10 C 0.1789(5) 1.0599(4) 0.0009(3) 0.0232(8) Uani 1 1 d .
C11 C 0.0466(5) 1.1332(4) -0.1496(3) 0.0219(8) Uani 1 1 d .
C12 C -0.0754(5) 1.2191(4) -0.2302(3) 0.0220(8) Uani 1 1 d .
C13 C -0.1916(5) 1.3470(4) -0.1971(3) 0.0264(9) Uani 1 1 d .
H13A H -0.1955 1.3801 -0.1219 0.032 Uiso 1 1 calc R
C14 C -0.3013(5) 1.4244(4) -0.2771(3) 0.0270(8) Uani 1 1 d .
H14A H -0.3760 1.5110 -0.2547 0.032 Uiso 1 1 calc R
C15 C -0.1935(5) 1.2580(4) -0.4163(3) 0.0250(8) Uani 1 1 d .
H15A H -0.1942 1.2269 -0.4914 0.030 Uiso 1 1 calc R
C16 C -0.0775(5) 1.1748(4) -0.3437(3) 0.0238(8) Uani 1 1 d .
H16A H -0.0012 1.0900 -0.3697 0.029 Uiso 1 1 calc R
H3 H 0.302(5) 0.883(4) -0.078(4) 0.029 Uiso 1 1 d .
H5B H 0.715(5) 1.074(3) 0.338(2) 0.029 Uiso 1 1 d D
H6B H 0.596(4) 0.342(3) 0.112(4) 0.029 Uiso 1 1 d D
H7B H 0.146(4) 0.353(4) 0.021(3) 0.029 Uiso 1 1 d D
H5C H 0.611(5) 1.175(2) 0.417(3) 0.029 Uiso 1 1 d D
H6C H 0.452(3) 0.323(4) 0.081(4) 0.029 Uiso 1 1 d D
H7C H 0.225(5) 0.445(3) -0.020(3) 0.029 Uiso 1 1 d D
N1 N 0.3803(4) 1.0160(3) 0.3351(3) 0.0250(7) Uani 1 1 d .
N2 N 0.0604(4) 1.1703(3) -0.0396(3) 0.0265(7) Uani 1 1 d .
N3 N 0.2339(4) 0.9630(3) -0.0805(3) 0.0236(7) Uani 1 1 d .
N4 N 0.1501(4) 1.0076(3) -0.1784(3) 0.0241(7) Uani 1 1 d .
N5 N -0.3064(4) 1.3821(3) -0.3848(3) 0.0227(7) Uani 1 1 d .
O1 O 0.6704(3) 0.4182(2) 0.3470(2) 0.0254(6) Uani 1 1 d .
O2 O 0.7194(4) 0.4485(3) 0.1490(3) 0.0446(8) Uani 1 1 d .
O3 O 0.5585(3) 0.6715(2) 0.5007(2) 0.0258(6) Uani 1 1 d .
O4 O 0.6904(3) 0.8143(2) 0.4442(2) 0.0224(6) Uani 1 1 d .
O5 O 0.6640(4) 1.0921(2) 0.4084(2) 0.0254(6) Uani 1 1 d D
O6 O 0.5543(5) 0.2878(3) 0.0973(5) 0.0738(13) Uani 1 1 d DU
O7 O 0.2228(6) 0.3831(4) 0.0314(3) 0.0619(11) Uani 1 1 d DU

loop_
_atom_site_aniso_label
_atom_site_aniso_U_11
_atom_site_aniso_U_22
_atom_site_aniso_U_33
_atom_site_aniso_U_23
_atom_site_aniso_U_13
_atom_site_aniso_U_12
Co1 0.0187(4) 0.0146(3) 0.0199(4) 0.0011(3) -0.0051(3) -0.0057(3)
Co2 0.0230(4) 0.0194(4) 0.0149(4) 0.0000(3) -0.0047(3) -0.0090(3)
C1 0.024(2) 0.0246(19) 0.023(2) -0.0057(15) 0.0004(16) -0.0056(16)
C2 0.032(2) 0.031(2) 0.028(2) -0.0076(16) 0.0052(17) -0.0165(18)
C3 0.0187(18) 0.0223(18) 0.028(2) 0.0006(15) -0.0049(16) -0.0073(15)
C4 0.0214(18) 0.0209(17) 0.0145(17) 0.0019(13) -0.0098(14) -0.0076(15)
C5 0.031(2) 0.029(2) 0.022(2) 0.0009(16) -0.0110(17) -0.0028(17)
C6 0.030(2) 0.032(2) 0.021(2) -0.0028(16) -0.0084(17) -0.0035(17)
C7 0.027(2) 0.0273(19) 0.0143(17) 0.0031(14) -0.0063(15) -0.0138(16)
C8 0.034(2) 0.032(2) 0.026(2) -0.0023(17) -0.0111(18) -0.0048(18)
C9 0.033(2) 0.032(2) 0.021(2) -0.0078(16) -0.0070(18) -0.0043(18)
C10 0.026(2) 0.0271(19) 0.0187(18) 0.0031(15) -0.0057(16) -0.0116(16)
C11 0.0240(19) 0.0270(19) 0.0162(18) 0.0029(14) -0.0051(15) -0.0109(16)
C12 0.0223(19) 0.0256(18) 0.0215(18) 0.0047(14) -0.0073(15) -0.0121(16)
C13 0.027(2) 0.031(2) 0.0201(19) -0.0054(16) -0.0068(16) -0.0077(17)
C14 0.024(2) 0.0239(19) 0.028(2) -0.0054(16) -0.0073(17) -0.0014(16)
C15 0.030(2) 0.0265(19) 0.0211(19) -0.0029(15) -0.0079(16) -0.0108(16)
C16 0.027(2) 0.0209(18) 0.0235(19) 0.0003(14) -0.0104(16) -0.0065(16)
N1 0.0308(18) 0.0269(16) 0.0188(16) 0.0019(13) -0.0076(14) -0.0112(14)
N2 0.0302(18) 0.0290(17) 0.0192(16) -0.0010(13) -0.0093(14) -0.0074(14)
N3 0.0301(18) 0.0216(15) 0.0170(15) 0.0025(12) -0.0117(14) -0.0047(14)
N4 0.0302(18) 0.0278(16) 0.0154(15) 0.0029(12) -0.0099(13) -0.0103(14)
N5 0.0223(16) 0.0219(15) 0.0237(16) 0.0000(12) -0.0056(13) -0.0072(13)
O1 0.0287(14) 0.0259(13) 0.0217(14) -0.0006(10) -0.0009(11) -0.0112(12)
O2 0.070(2) 0.059(2) 0.0220(15) -0.0033(14) -0.0036(15) -0.0440(19)
O3 0.0221(14) 0.0189(13) 0.0357(15) -0.0039(11) 0.0034(12) -0.0088(11)
O4 0.0262(14) 0.0187(12) 0.0250(14) 0.0006(10) -0.0037(11) -0.0114(11)
O5 0.0317(16) 0.0200(13) 0.0225(14) -0.0058(11) 0.0033(12) -0.0090(12)
O6 0.054(2) 0.038(2) 0.130(4) -0.030(2) -0.040(2) -0.0015(17)
O7 0.086(3) 0.070(3) 0.051(2) 0.0200(18) -0.028(2) -0.050(2)

loop_
_atom_type_symbol
_atom_type_description
_atom_type_scat_dispersion_real
_atom_type_scat_dispersion_imag
_atom_type_scat_source
C C 0.0033 0.0016 'International Tables Vol C Tables 4.2.6.8 and 6.1.1.4'
H H 0.0000 0.0000 'International Tables Vol C Tables 4.2.6.8 and 6.1.1.4'
Co Co 0.3494 0.9721 'International Tables Vol C Tables 4.2.6.8 and 6.1.1.4'
N N 0.0061 0.0033 'International Tables Vol C Tables 4.2.6.8 and 6.1.1.4'
O O 0.0106 0.0060 'International Tables Vol C Tables 4.2.6.8 and 6.1.1.4'

loop_
_geom_angle_atom_site_label_1
_geom_angle_atom_site_label_2
_geom_angle_atom_site_label_3
_geom_angle
_geom_angle_site_symmetry_1
_geom_angle_site_symmetry_3
_geom_angle_publ_flag
O3 Co1 O3 180.000(1) . 2_666 y
O3 Co1 O1 95.95(10) . . y
O3 Co1 O1 84.05(10) 2_666 . y
O3 Co1 O1 84.05(10) . 2_666 y
O3 Co1 O1 95.95(10) 2_666 2_666 y
O1 Co1 O1 180.000(1) . 2_666 y
O3 Co1 N5 86.07(11) . 2_575 y
O3 Co1 N5 93.93(11) 2_666 2_575 y
O1 Co1 N5 89.46(11) . 2_575 y
O1 Co1 N5 90.54(11) 2_666 2_575 y
O3 Co1 N5 93.93(11) . 1_646 ?
O3 Co1 N5 86.07(11) 2_666 1_646 ?
O1 Co1 N5 90.54(11) . 1_646 y
O1 Co1 N5 89.46(11) 2_666 1_646 y
N5 Co1 N5 180.00(12) 2_575 1_646 y
O5 Co2 O5 180.000(1) . 2_676 y
O5 Co2 O4 92.70(10) . 2_676 y
O5 Co2 O4 87.30(10) 2_676 2_676 y
O5 Co2 O4 87.30(10) . . y
O5 Co2 O4 92.70(10) 2_676 . y
O4 Co2 O4 180.0 2_676 . y
O5 Co2 N1 90.14(11) . . y
O5 Co2 N1 89.86(11) 2_676 . y
O4 Co2 N1 89.76(11) 2_676 . y
O4 Co2 N1 90.24(11) . . y
O5 Co2 N1 89.86(11) . 2_676 y
O5 Co2 N1 90.14(11) 2_676 2_676 y
O4 Co2 N1 90.24(11) 2_676 2_676 y
O4 Co2 N1 89.76(11) . 2_676 y
N1 Co2 N1 180.000(1) . 2_676 y
O1 C1 O2 123.4(4) . . ?
O1 C1 C2 120.3(3) . . ?
O2 C1 C2 116.2(3) . . ?
C1 C2 C3 116.7(3) . . ?
C1 C2 H2A 108.1 . . ?
C3 C2 H2A 108.1 . . ?
C1 C2 H2B 108.1 . . ?
C3 C2 H2B 108.1 . . ?
H2A C2 H2B 107.3 . . ?
C4 C3 C2 113.1(3) . . ?
C4 C3 H3A 109.0 . . ?
C2 C3 H3A 109.0 . . ?
C4 C3 H3B 109.0 . . ?
C2 C3 H3B 109.0 . . ?
H3A C3 H3B 107.8 . . ?
O4 C4 O3 122.9(3) . . ?
O4 C4 C3 117.8(3) . . ?
O3 C4 C3 119.3(3) . . ?
N1 C5 C6 124.4(4) . . ?
N1 C5 H5A 117.8 . . ?
C6 C5 H5A 117.8 . . ?
C5 C6 C7 118.5(4) . . ?
C5 C6 H6A 120.7 . . ?
C7 C6 H6A 120.7 . . ?
C8 C7 C6 118.2(3) . . ?
C8 C7 C10 120.8(3) . . ?
C6 C7 C10 121.0(3) . . ?
C7 C8 C9 119.1(4) . . ?
C7 C8 H8A 120.4 . . ?
C9 C8 H8A 120.4 . . ?
N1 C9 C8 123.2(4) . . ?
N1 C9 H9A 118.4 . . ?
C8 C9 H9A 118.4 . . ?
N2 C10 N3 110.4(3) . . ?
N2 C10 C7 126.4(3) . . ?
N3 C10 C7 123.1(3) . . ?
N4 C11 N2 114.2(3) . . ?
N4 C11 C12 121.3(3) . . ?
N2 C11 C12 124.5(3) . . ?
C13 C12 C16 117.6(3) . . ?
C13 C12 C11 121.5(3) . . ?
C16 C12 C11 120.9(3) . . ?
C14 C13 C12 119.1(3) . . ?
C14 C13 H13A 120.5 . . ?
C12 C13 H13A 120.5 . . ?
N5 C14 C13 123.7(3) . . ?
N5 C14 H14A 118.1 . . ?
C13 C14 H14A 118.1 . . ?
N5 C15 C16 123.6(3) . . ?
N5 C15 H15A 118.2 . . ?
C16 C15 H15A 118.2 . . ?
C15 C16 C12 119.1(3) . . ?
C15 C16 H16A 120.4 . . ?
C12 C16 H16A 120.4 . . ?
C5 N1 C9 116.6(3) . . ?
C5 N1 Co2 120.6(3) . . ?
C9 N1 Co2 122.7(3) . . ?
C10 N2 C11 102.8(3) . . ?
C10 N3 N4 109.9(3) . . ?
C10 N3 H3 131(3) . . ?
N4 N3 H3 118(3) . . ?
C11 N4 N3 102.7(3) . . ?
C14 N5 C15 116.9(3) . . ?
C14 N5 Co1 122.2(2) . 1_464 ?
C15 N5 Co1 120.8(2) . 1_464 ?
C1 O1 Co1 133.7(2) . . ?
C4 O3 Co1 131.4(2) . . ?
C4 O4 Co2 130.8(2) . . ?
Co2 O5 H5B 124(3) . . ?
Co2 O5 H5C 106(3) . . ?
H5B O5 H5C 112(3) . . ?
H6B O6 H6C 115(3) . . ?
H7B O7 H7C 111(3) . . ?

loop_
_geom_bond_atom_site_label_1
_geom_bond_atom_site_label_2
_geom_bond_distance
_geom_bond_site_symmetry_2
_geom_bond_publ_flag
Co1 O3 2.071(2) . y
Co1 O3 2.071(2) 2_666 y
Co1 O1 2.076(3) . y
Co1 O1 2.076(3) 2_666 y
Co1 N5 2.178(3) 2_575 y
Co1 N5 2.178(3) 1_646 y
Co2 O5 2.093(3) . y
Co2 O5 2.093(3) 2_676 y
Co2 O4 2.096(3) 2_676 y
Co2 O4 2.096(3) . y
Co2 N1 2.200(3) . y
Co2 N1 2.200(3) 2_676 y
C1 O1 1.258(4) . ?
C1 O2 1.258(4) . ?
C1 C2 1.505(5) . ?
C2 C3 1.528(5) . ?
C2 H2A 0.9700 . ?
C2 H2B 0.9700 . ?
C3 C4 1.509(5) . ?
C3 H3A 0.9700 . ?
C3 H3B 0.9700 . ?
C4 O4 1.257(4) . ?
C4 O3 1.260(4) . ?
C5 N1 1.330(5) . ?
C5 C6 1.376(5) . ?
C5 H5A 0.9300 . ?
C6 C7 1.387(5) . ?
C6 H6A 0.9300 . ?
C7 C8 1.382(5) . ?
C7 C10 1.469(5) . ?
C8 C9 1.382(5) . ?
C8 H8A 0.9300 . ?
C9 N1 1.345(5) . ?
C9 H9A 0.9300 . ?
C10 N2 1.327(5) . ?
C10 N3 1.332(5) . ?
C11 N4 1.329(5) . ?
C11 N2 1.357(4) . ?
C11 C12 1.467(5) . ?
C12 C13 1.387(5) . ?
C12 C16 1.395(5) . ?
C13 C14 1.378(5) . ?
C13 H13A 0.9300 . ?
C14 N5 1.332(5) . ?
C14 H14A 0.9300 . ?
C15 N5 1.345(5) . ?
C15 C16 1.370(5) . ?
C15 H15A 0.9300 . ?
C16 H16A 0.9300 . ?
N3 N4 1.351(4) . ?
N3 H3 0.83(4) . ?
N5 Co1 2.178(3) 1_464 ?
O5 H5B 0.840(18) . ?
O5 H5C 0.835(18) . ?
O6 H6B 0.825(18) . ?
O6 H6C 0.843(18) . ?
O7 H7B 0.850(18) . ?
O7 H7C 0.841(18) . ?

loop_
_geom_torsion_atom_site_label_1
_geom_torsion_atom_site_label_2
_geom_torsion_atom_site_label_3
_geom_torsion_atom_site_label_4
_geom_torsion
_geom_torsion_site_symmetry_1
_geom_torsion_site_symmetry_4
O1 C1 C2 C3 -5.7(5) . .
O2 C1 C2 C3 176.7(3) . .
C1 C2 C3 C4 -79.4(4) . .
C2 C3 C4 O4 -94.4(4) . .
C2 C3 C4 O3 84.1(4) . .
N1 C5 C6 C7 0.6(6) . .
C5 C6 C7 C8 -2.0(6) . .
C5 C6 C7 C10 177.9(4) . .
C6 C7 C8 C9 1.9(6) . .
C10 C7 C8 C9 -178.0(4) . .
C7 C8 C9 N1 -0.2(6) . .
C8 C7 C10 N2 18.0(6) . .
C6 C7 C10 N2 -161.9(4) . .
C8 C7 C10 N3 -163.5(4) . .
C6 C7 C10 N3 16.7(6) . .
N4 C11 C12 C13 175.7(3) . .
N2 C11 C12 C13 -1.7(6) . .
N4 C11 C12 C16 -4.7(5) . .
N2 C11 C12 C16 177.9(4) . .
C16 C12 C13 C14 -0.7(5) . .
C11 C12 C13 C14 178.9(3) . .
C12 C13 C14 N5 2.0(6) . .
N5 C15 C16 C12 0.5(6) . .
C13 C12 C16 C15 -0.4(5) . .
C11 C12 C16 C15 179.9(3) . .
C6 C5 N1 C9 1.0(6) . .
C6 C5 N1 Co2 -175.7(3) . .
C8 C9 N1 C5 -1.2(6) . .
C8 C9 N1 Co2 175.4(3) . .
O5 Co2 N1 C5 76.7(3) . .
O5 Co2 N1 C5 -103.3(3) 2_676 .
O4 Co2 N1 C5 169.4(3) 2_676 .
O4 Co2 N1 C5 -10.6(3) . .
N1 Co2 N1 C5 -174(100) 2_676 .
O5 Co2 N1 C9 -99.8(3) . .
O5 Co2 N1 C9 80.2(3) 2_676 .
O4 Co2 N1 C9 -7.1(3) 2_676 .
O4 Co2 N1 C9 172.9(3) . .
N1 Co2 N1 C9 10(100) 2_676 .
N3 C10 N2 C11 0.6(4) . .
C7 C10 N2 C11 179.3(3) . .
N4 C11 N2 C10 -0.4(4) . .
C12 C11 N2 C10 177.1(3) . .
N2 C10 N3 N4 -0.6(4) . .
C7 C10 N3 N4 -179.3(3) . .
N2 C11 N4 N3 0.1(4) . .
C12 C11 N4 N3 -177.5(3) . .
C10 N3 N4 C11 0.3(4) . .
C13 C14 N5 C15 -1.9(6) . .
C13 C14 N5 Co1 173.5(3) . 1_464
C16 C15 N5 C14 0.6(6) . .
C16 C15 N5 Co1 -174.9(3) . 1_464
O2 C1 O1 Co1 -123.6(4) . .
C2 C1 O1 Co1 59.0(5) . .
O3 Co1 O1 C1 -27.2(3) . .
O3 Co1 O1 C1 152.8(3) 2_666 .
O1 Co1 O1 C1 156(100) 2_666 .
N5 Co1 O1 C1 58.8(3) 2_575 .
N5 Co1 O1 C1 -121.2(3) 1_646 .
O4 C4 O3 Co1 167.3(2) . .
C3 C4 O3 Co1 -11.1(5) . .
O3 Co1 O3 C4 35(100) 2_666 .
O1 Co1 O3 C4 -20.3(3) . .
O1 Co1 O3 C4 159.7(3) 2_666 .
N5 Co1 O3 C4 -109.3(3) 2_575 .
N5 Co1 O3 C4 70.7(3) 1_646 .
O3 C4 O4 Co2 -0.6(5) . .
C3 C4 O4 Co2 177.9(2) . .
O5 Co2 O4 C4 -171.9(3) . .
O5 Co2 O4 C4 8.1(3) 2_676 .
O4 Co2 O4 C4 0(100) 2_676 .
N1 Co2 O4 C4 -81.8(3) . .
N1 Co2 O4 C4 98.2(3) 2_676 .
